data_4500665
loop_
_publ_author_name
'Moorthy, Jarugu Narasimha'
'Natarajan, Palani'
'Bajpai, Alankriti'
'Venugopalan, Paloth'

_publ_section_title
;
 Trigonal Rigid Triphenols: Self-Assembly and Multicomponent Lattice
 Inclusion
;
_journal_issue 8
_journal_name_full 'Crystal Growth &amp; Design'
_journal_page_first 3406
_journal_paper_doi 10.1021/cg200074z
_journal_volume 11
_journal_year 2011
_chemical_formula_sum 'C52 H44 O3'
_chemical_formula_weight 716.87
_chemical_name_common 1,3,5-tris(4-hydroxybiphenyl)mesitylene
_chemical_name_systematic
;
1,3,5-tris(4-hydroxybiphenyl)mesitylene
;
_space_group_IT_number 82
_symmetry_cell_setting tetragonal
_symmetry_space_group_name_Hall 'I -4'
_symmetry_space_group_name_H-M 'I -4'
_atom_sites_solution_hydrogens geom
_atom_sites_solution_primary direct
_atom_sites_solution_secondary difmap
_audit_creation_method SHELXL-97
_cell_angle_alpha 90.00
_cell_angle_beta 90.00
_cell_angle_gamma 90.00
_cell_formula_units_Z 8
_cell_length_a 34.693(5)
_cell_length_b 34.693(5)
_cell_length_c 7.198(3)
_cell_measurement_reflns_used 1832
_cell_measurement_temperature 100(2)
_cell_measurement_theta_max 19.45
_cell_measurement_theta_min 2.63
_cell_volume 8664(4)
_computing_cell_refinement 'Bruker SAINT'
_computing_data_collection 'Bruker APEX'
_computing_data_reduction 'Bruker SAINT'
_computing_molecular_graphics 'SHELXL 5.1, XP (Sheldrick, 1994)'
_computing_publication_material SHELXS-97
_computing_structure_refinement 'SHELXL-97 (Sheldrick, 2008)'
_computing_structure_solution 'SHELXS-97 (Sheldrick, 2008)'
_diffrn_ambient_temperature 100(2)
_diffrn_measured_fraction_theta_full 0.986
_diffrn_measured_fraction_theta_max 0.986
_diffrn_radiation_monochromator graphite
_diffrn_radiation_source 'fine-focus sealed tube'
_diffrn_radiation_type MoK\a
_diffrn_radiation_wavelength 0.71073
_diffrn_reflns_av_R_equivalents 0.1016
_diffrn_reflns_av_sigmaI/netI 0.1093
_diffrn_reflns_limit_h_max 37
_diffrn_reflns_limit_h_min -41
_diffrn_reflns_limit_k_max 35
_diffrn_reflns_limit_k_min -41
_diffrn_reflns_limit_l_max 8
_diffrn_reflns_limit_l_min -8
_diffrn_reflns_number 22199
_diffrn_reflns_theta_full 25.00
_diffrn_reflns_theta_max 25.00
_diffrn_reflns_theta_min 3.42
_exptl_absorpt_coefficient_mu 0.067
_exptl_absorpt_correction_T_max 0.993
_exptl_absorpt_correction_T_min 0.992
_exptl_absorpt_correction_type multi-scan
_exptl_absorpt_process_details 'SADABS (Bruker, 2009)'
_exptl_crystal_colour colourless
_exptl_crystal_density_diffrn 1.099
_exptl_crystal_density_method 'not measured'
_exptl_crystal_description 'thin needles'
_exptl_crystal_F_000 3040
_exptl_crystal_size_max 0.1
_exptl_crystal_size_mid 0.1
_exptl_crystal_size_min 0.1
_refine_diff_density_max 0.489
_refine_diff_density_min -0.231
_refine_diff_density_rms 0.058
_refine_ls_abs_structure_details 'Flack H D (1983), Acta Cryst. A39, 876-881'
_refine_ls_abs_structure_Flack 1(4)
_refine_ls_extinction_method none
_refine_ls_goodness_of_fit_ref 1.062
_refine_ls_hydrogen_treatment constr
_refine_ls_matrix_type full
_refine_ls_number_parameters 573
_refine_ls_number_reflns 7537
_refine_ls_number_restraints 140
_refine_ls_restrained_S_all 1.077
_refine_ls_R_factor_all 0.1527
_refine_ls_R_factor_gt 0.0934
_refine_ls_shift/su_max 0.000
_refine_ls_shift/su_mean 0.000
_refine_ls_structure_factor_coef Fsqd
_refine_ls_weighting_details 'calc w=1/[\s^2^(Fo^2^)+(0.1227P)^2^+0.0000P] where P=(Fo^2^+2Fc^2^)/3'
_refine_ls_weighting_scheme calc
_refine_ls_wR_factor_gt 0.2188
_refine_ls_wR_factor_ref 0.2513
_reflns_number_gt 4300
_reflns_number_total 7537
_reflns_threshold_expression >2sigma(I)
_cod_data_source_file cg200074z_si_002.cif
_cod_data_source_block H4-Tol
_cod_depositor_comments
;
The following automatic conversions were performed:

'_symmetry_cell_setting' value 'Tetragonal' changed to 'tetragonal'
according to /home/saulius/struct/CIF-dictionaries/cif_core.dic
dictionary named 'cif_core.dic' version 2.4.1 from
2010-06-29.

'_exptl_absorpt_correction_type' value 'MULTI-SCAN'
changed to 'multi-scan' according to
/home/saulius/struct/CIF-dictionaries/cif_core.dic dictionary named
'cif_core.dic' version 2.4.1 from 2010-06-29.

Automatic conversion script
Id: cif_fix_values 1715 2011-07-08 13:25:40Z adriana 
;
_cod_original_sg_symbol_H-M I-4
_cod_database_code 4500665

loop_
_symmetry_equiv_pos_as_xyz
'x, y, z'
'-x, -y, z'
'y, -x, -z'
'-y, x, -z'
'x+1/2, y+1/2, z+1/2'
'-x+1/2, -y+1/2, z+1/2'
'y+1/2, -x+1/2, -z+1/2'
'-y+1/2, x+1/2, -z+1/2'

loop_
_atom_site_label
_atom_site_type_symbol
_atom_site_fract_x
_atom_site_fract_y
_atom_site_fract_z
_atom_site_U_iso_or_equiv
_atom_site_adp_type
_atom_site_occupancy
_atom_site_symmetry_multiplicity
_atom_site_calc_flag
_atom_site_refinement_flags
_atom_site_disorder_assembly
_atom_site_disorder_group
O1 O 0.97348(12) 0.45311(12) -1.7342(7) 0.0927(15) Uani 1 1 d . . .
H1 H 0.9592 0.4721 -1.7561 0.139 Uiso 1 1 calc R . .
O2 O 0.54722(12) 0.02649(11) -1.7352(7) 0.0880(14) Uani 1 1 d . . .
H2 H 0.5281 0.0407 -1.7558 0.132 Uiso 1 1 calc R . .
C1 C 0.82486(13) 0.22458(14) -1.3073(6) 0.0485(12) Uani 1 1 d . . .
C2 C 0.79049(13) 0.20925(13) -1.3815(6) 0.0478(12) Uani 1 1 d . . .
C3 C 0.77502(14) 0.17517(14) -1.3078(7) 0.0483(12) Uani 1 1 d . . .
C4 C 0.79386(14) 0.15694(13) -1.1600(7) 0.0492(12) Uani 1 1 d . . .
C5 C 0.82779(13) 0.17202(13) -1.0867(6) 0.0461(11) Uani 1 1 d . . .
C6 C 0.84336(13) 0.20588(14) -1.1611(7) 0.0476(12) Uani 1 1 d . . .
C7 C 0.76983(14) 0.23025(14) -1.5394(7) 0.0523(13) Uani 1 1 d . . .
H7A H 0.7524 0.2497 -1.4874 0.078 Uiso 1 1 calc R . .
H7B H 0.7549 0.2117 -1.6125 0.078 Uiso 1 1 calc R . .
H7C H 0.7889 0.2428 -1.6195 0.078 Uiso 1 1 calc R . .
C8 C 0.77693(18) 0.11988(15) -1.0815(9) 0.0724(16) Uani 1 1 d . . .
H8A H 0.7837 0.0982 -1.1628 0.109 Uiso 1 1 calc R . .
H8B H 0.7488 0.1222 -1.0741 0.109 Uiso 1 1 calc R . .
H8C H 0.7874 0.1153 -0.9570 0.109 Uiso 1 1 calc R . .
C9 C 0.88003(15) 0.22299(17) -1.0812(8) 0.0674(15) Uani 1 1 d . . .
H9A H 0.8851 0.2116 -0.9589 0.101 Uiso 1 1 calc R . .
H9B H 0.8770 0.2510 -1.0685 0.101 Uiso 1 1 calc R . .
H9C H 0.9017 0.2174 -1.1645 0.101 Uiso 1 1 calc R . .
C10 C 0.84294(13) 0.25949(13) -1.3885(6) 0.0440(11) Uani 1 1 d . . .
C11 C 0.87287(14) 0.25590(15) -1.5194(7) 0.0551(13) Uani 1 1 d . . .
H11 H 0.8800 0.2312 -1.5645 0.066 Uiso 1 1 calc R . .
C12 C 0.89188(14) 0.28827(14) -1.5822(7) 0.0529(13) Uani 1 1 d . . .
H12 H 0.9119 0.2853 -1.6713 0.064 Uiso 1 1 calc R . .
C13 C 0.88301(13) 0.32447(13) -1.5208(7) 0.0452(11) Uani 1 1 d . . .
C14 C 0.85341(14) 0.32818(14) -1.3983(7) 0.0518(12) Uani 1 1 d . . .
H14 H 0.8462 0.3531 -1.3560 0.062 Uiso 1 1 calc R . .
C15 C 0.83329(14) 0.29568(15) -1.3335(7) 0.0544(13) Uani 1 1 d . . .
H15 H 0.8125 0.2991 -1.2493 0.065 Uiso 1 1 calc R . .
C16 C 0.90663(15) 0.35859(15) -1.5769(7) 0.0550(13) Uani 1 1 d . . .
C17 C 0.94471(15) 0.35505(17) -1.6199(10) 0.0730(17) Uani 1 1 d . . .
H17 H 0.9564 0.3303 -1.6157 0.088 Uiso 1 1 calc R . .
C18 C 0.96688(16) 0.38691(17) -1.6698(10) 0.0760(19) Uani 1 1 d . . .
H18 H 0.9934 0.3836 -1.6981 0.091 Uiso 1 1 calc R . .
C19 C 0.95117(17) 0.42205(17) -1.6784(9) 0.0674(16) Uani 1 1 d . . .
C20 C 0.91333(17) 0.42680(15) -1.6282(8) 0.0624(14) Uani 1 1 d . . .
H20 H 0.9024 0.4519 -1.6253 0.075 Uiso 1 1 calc R . .
C21 C 0.89105(16) 0.39517(15) -1.5821(7) 0.0587(14) Uani 1 1 d . . .
H21 H 0.8645 0.3987 -1.5534 0.070 Uiso 1 1 calc R . .
C22 C 0.74018(13) 0.15702(13) -1.3895(7) 0.0455(11) Uani 1 1 d . . .
C23 C 0.70380(15) 0.16677(14) -1.3337(7) 0.0546(13) Uani 1 1 d . . .
H23 H 0.7005 0.1878 -1.2508 0.066 Uiso 1 1 calc R . .
C24 C 0.67200(15) 0.14693(14) -1.3944(7) 0.0547(13) Uani 1 1 d . . .
H24 H 0.6472 0.1540 -1.3502 0.066 Uiso 1 1 calc R . .
C25 C 0.67568(13) 0.11647(13) -1.5206(7) 0.0466(12) Uani 1 1 d . . .
C26 C 0.71181(14) 0.10843(14) -1.5830(7) 0.0510(12) Uani 1 1 d . . .
H26 H 0.7149 0.0890 -1.6747 0.061 Uiso 1 1 calc R . .
C27 C 0.74399(14) 0.12723(14) -1.5192(7) 0.0503(12) Uani 1 1 d . . .
H27 H 0.7688 0.1200 -1.5630 0.060 Uiso 1 1 calc R . .
C28 C 0.64129(15) 0.09336(15) -1.5751(7) 0.0546(13) Uani 1 1 d . . .
C29 C 0.60432(14) 0.10896(15) -1.5830(7) 0.0551(13) Uani 1 1 d . . .
H29 H 0.6007 0.1355 -1.5550 0.066 Uiso 1 1 calc R . .
C30 C 0.57291(15) 0.08680(18) -1.6305(8) 0.0643(15) Uani 1 1 d . . .
H30 H 0.5478 0.0977 -1.6291 0.077 Uiso 1 1 calc R . .
C31 C 0.57800(16) 0.04881(16) -1.6801(9) 0.0642(16) Uani 1 1 d . . .
C32 C 0.61370(18) 0.03365(16) -1.6705(11) 0.088(2) Uani 1 1 d . . .
H32 H 0.6172 0.0072 -1.7007 0.106 Uiso 1 1 calc R . .
C33 C 0.64484(16) 0.05470(15) -1.6193(9) 0.0694(17) Uani 1 1 d . . .
H33 H 0.6695 0.0428 -1.6138 0.083 Uiso 1 1 calc R . .
C34 C 0.84872(14) 0.15111(14) -0.9356(6) 0.0518(13) Uani 1 1 d . A .
C35 C 0.84197(18) 0.15798(18) -0.7514(7) 0.0747(17) Uani 1 1 d . . .
H35 H 0.8235 0.1769 -0.7169 0.090 Uiso 1 1 calc R . .
C36 C 0.8616(2) 0.1379(2) -0.6130(9) 0.108(3) Uani 1 1 d . A .
H36 H 0.8560 0.1430 -0.4862 0.129 Uiso 1 1 calc R . .
C37 C 0.8894(2) 0.1106(2) -0.6579(9) 0.098(2) Uani 1 1 d D . .
C38 C 0.8956(2) 0.1034(3) -0.8347(10) 0.113(3) Uani 1 1 d . A .
H38 H 0.9135 0.0837 -0.8665 0.136 Uiso 1 1 calc R . .
C39 C 0.8771(2) 0.1234(2) -0.9788(7) 0.099(2) Uani 1 1 d . . .
H39 H 0.8837 0.1183 -1.1045 0.119 Uiso 1 1 calc R A .
O3 O 0.9682(2) 0.0402(2) -0.0525(7) 0.190(7) Uani 0.536(11) 1 d PRDU A 1
H3A H 0.9568 0.0192 -0.0321 0.285 Uiso 0.536(11) 1 calc PR A 1
C40 C 0.9145(4) 0.0909(4) -0.5122(15) 0.137(9) Uani 0.536(11) 1 d PGDU A 1
C41 C 0.9380(3) 0.1136(3) -0.4004(17) 0.118(6) Uani 0.536(11) 1 d PGU A 1
H41A H 0.9415 0.1401 -0.4288 0.142 Uiso 0.536(11) 1 calc PR A 1
C42 C 0.9562(3) 0.0975(4) -0.2469(14) 0.181(9) Uani 0.536(11) 1 d PGDU A 1
H42A H 0.9723 0.1130 -0.1705 0.218 Uiso 0.536(11) 1 calc PR A 1
C43 C 0.9509(3) 0.0587(4) -0.2053(10) 0.208(11) Uani 0.536(11) 1 d PGDU A 1
C44 C 0.9274(5) 0.0360(3) -0.317(2) 0.237(13) Uani 0.536(11) 1 d PGDU A 1
H44A H 0.9239 0.0095 -0.2888 0.284 Uiso 0.536(11) 1 calc PR A 1
C45 C 0.9092(6) 0.0521(4) -0.471(2) 0.218(11) Uani 0.536(11) 1 d PGU A 1
H45A H 0.8931 0.0366 -0.5471 0.261 Uiso 0.536(11) 1 calc PR A 1
O3A O 0.9570(4) 0.0019(4) -0.165(2) 0.179(8) Uani 0.464(11) 1 d PDU A 2
H3AA H 0.9809 0.0023 -0.1824 0.269 Uiso 0.464(11) 1 calc PR A 2
C40A C 0.9052(3) 0.0838(3) -0.5085(16) 0.128(9) Uani 0.464(11) 1 d PGDU A 2
C41A C 0.9443(4) 0.0759(5) -0.525(2) 0.174(10) Uani 0.464(11) 1 d PGU A 2
H41B H 0.9593 0.0892 -0.6154 0.209 Uiso 0.464(11) 1 calc PR A 2
C42A C 0.9615(3) 0.0486(4) -0.411(2) 0.192(11) Uani 0.464(11) 1 d PGDU A 2
H42B H 0.9882 0.0433 -0.4224 0.230 Uiso 0.464(11) 1 calc PR A 2
C43A C 0.9395(3) 0.0292(3) -0.2792(15) 0.193(12) Uani 0.464(11) 1 d PGDU A 2
C44A C 0.9004(3) 0.0370(3) -0.2623(16) 0.132(7) Uani 0.464(11) 1 d PGDU A 2
H44B H 0.8854 0.0237 -0.1723 0.159 Uiso 0.464(11) 1 calc PR A 2
C45A C 0.8832(3) 0.0643(3) -0.3769(17) 0.092(5) Uani 0.464(11) 1 d PGU A 2
H45B H 0.8565 0.0697 -0.3654 0.111 Uiso 0.464(11) 1 calc PR A 2
C46 C 0.9926(3) 0.2435(3) 0.2060(16) 0.144(8) Uani 0.533(8) 1 d PGD B 1
C47 C 0.9735(3) 0.2577(4) 0.0508(17) 0.143(7) Uani 0.533(8) 1 d PGDU B 1
H47A H 0.9515 0.2445 0.0038 0.171 Uiso 0.533(8) 1 calc PR B 1
C48 C 0.9864(3) 0.2910(4) -0.0358(15) 0.134(8) Uani 0.533(8) 1 d PGU B 1
H48A H 0.9733 0.3007 -0.1418 0.161 Uiso 0.533(8) 1 calc PR B 1
C49 C 1.0186(3) 0.3102(3) 0.0329(14) 0.105(5) Uani 0.533(8) 1 d PGU B 1
H49A H 1.0275 0.3331 -0.0262 0.126 Uiso 0.533(8) 1 calc PR B 1
C50 C 1.0378(2) 0.2961(3) 0.1881(12) 0.062(3) Uani 0.533(8) 1 d PGU B 1
H50A H 1.0597 0.3092 0.2351 0.075 Uiso 0.533(8) 1 calc PR B 1
C51 C 1.0248(3) 0.2627(3) 0.2747(12) 0.125(6) Uani 0.533(8) 1 d PGDU B 1
H51A H 1.0379 0.2530 0.3808 0.151 Uiso 0.533(8) 1 calc PR B 1
C52 C 0.9781(5) 0.2071(4) 0.299(3) 0.207(11) Uani 0.533(8) 1 d PDU B 1
H52A H 0.9521 0.2012 0.2542 0.310 Uiso 0.533(8) 1 calc PR B 1
H52B H 0.9774 0.2110 0.4341 0.310 Uiso 0.533(8) 1 calc PR B 1
H52C H 0.9955 0.1857 0.2698 0.310 Uiso 0.533(8) 1 calc PR B 1
C46A C 1.0072(3) 0.2439(3) -0.2130(16) 0.110(6) Uani 0.467(8) 1 d PGD B 2
C47A C 0.9750(2) 0.2633(3) -0.2798(12) 0.097(5) Uani 0.467(8) 1 d PGD B 2
H47B H 0.9620 0.2540 -0.3870 0.116 Uiso 0.467(8) 1 calc PR B 2
C48A C 0.9618(2) 0.2962(3) -0.1897(12) 0.044(3) Uani 0.467(8) 1 d PG B 2
H48B H 0.9398 0.3094 -0.2353 0.053 Uiso 0.467(8) 1 calc PR B 2
C49A C 0.9809(3) 0.3097(3) -0.0328(13) 0.089(6) Uani 0.467(8) 1 d PG B 2
H49B H 0.9719 0.3322 0.0288 0.107 Uiso 0.467(8) 1 calc PR B 2
C50A C 1.0131(3) 0.2903(4) 0.0340(14) 0.112(8) Uani 0.467(8) 1 d PGU B 2
H50B H 1.0261 0.2996 0.1412 0.135 Uiso 0.467(8) 1 calc PR B 2
C51A C 1.0263(3) 0.2574(3) -0.0561(17) 0.109(6) Uani 0.467(8) 1 d PGD B 2
H51B H 1.0483 0.2442 -0.0105 0.131 Uiso 0.467(8) 1 calc PR B 2
C52A C 1.0219(5) 0.2082(4) -0.310(3) 0.214(13) Uani 0.467(8) 1 d PDU B 2
H52D H 1.0502 0.2081 -0.3082 0.321 Uiso 0.467(8) 1 calc PR B 2
H52E H 1.0129 0.2081 -0.4393 0.321 Uiso 0.467(8) 1 calc PR B 2
H52F H 1.0122 0.1852 -0.2464 0.321 Uiso 0.467(8) 1 calc PR B 2

loop_
_atom_site_aniso_label
_atom_site_aniso_U_11
_atom_site_aniso_U_22
_atom_site_aniso_U_33
_atom_site_aniso_U_23
_atom_site_aniso_U_13
_atom_site_aniso_U_12
O1 0.085(3) 0.068(3) 0.124(4) 0.035(3) -0.024(3) -0.038(2)
O2 0.068(2) 0.073(3) 0.123(4) 0.012(2) -0.033(3) -0.030(2)
C1 0.051(3) 0.058(3) 0.037(3) -0.003(2) 0.005(2) -0.016(2)
C2 0.051(3) 0.049(3) 0.044(3) -0.007(2) 0.008(2) -0.001(2)
C3 0.049(3) 0.054(3) 0.041(3) -0.003(2) 0.001(2) -0.013(2)
C4 0.057(3) 0.046(3) 0.044(3) 0.003(2) 0.005(2) -0.014(2)
C5 0.051(3) 0.048(3) 0.039(2) -0.003(2) 0.002(2) -0.008(2)
C6 0.043(3) 0.056(3) 0.043(3) -0.003(2) -0.003(2) -0.013(2)
C7 0.050(3) 0.054(3) 0.054(3) 0.003(2) 0.002(2) -0.011(2)
C8 0.083(4) 0.067(4) 0.067(4) 0.015(3) 0.000(3) -0.023(3)
C9 0.074(4) 0.076(4) 0.053(3) -0.003(3) -0.003(3) -0.019(3)
C10 0.049(3) 0.041(3) 0.042(3) 0.000(2) -0.006(2) -0.012(2)
C11 0.059(3) 0.049(3) 0.057(3) -0.002(2) 0.005(3) -0.006(2)
C12 0.058(3) 0.051(3) 0.050(3) 0.002(2) 0.011(2) -0.011(2)
C13 0.050(3) 0.043(3) 0.043(3) 0.006(2) -0.004(2) -0.010(2)
C14 0.056(3) 0.047(3) 0.053(3) -0.005(2) 0.000(3) -0.011(2)
C15 0.055(3) 0.062(3) 0.046(3) -0.011(3) 0.008(2) -0.014(2)
C16 0.058(3) 0.055(3) 0.053(3) 0.001(2) -0.002(3) -0.009(3)
C17 0.045(3) 0.065(4) 0.109(5) 0.027(4) 0.001(3) -0.002(3)
C18 0.046(3) 0.073(4) 0.109(5) 0.040(4) 0.001(3) -0.009(3)
C19 0.061(4) 0.066(4) 0.075(4) 0.026(3) -0.011(3) -0.024(3)
C20 0.073(4) 0.046(3) 0.068(4) 0.005(3) -0.005(3) -0.008(3)
C21 0.069(3) 0.053(3) 0.055(3) 0.000(3) -0.001(3) -0.010(3)
C22 0.045(3) 0.043(3) 0.049(3) 0.008(2) 0.002(2) -0.010(2)
C23 0.061(3) 0.056(3) 0.047(3) -0.004(2) 0.009(3) -0.014(3)
C24 0.051(3) 0.064(3) 0.049(3) -0.001(3) 0.004(2) -0.012(3)
C25 0.044(3) 0.045(3) 0.051(3) 0.003(2) -0.004(2) -0.009(2)
C26 0.056(3) 0.051(3) 0.046(3) -0.006(2) -0.005(2) -0.004(2)
C27 0.047(3) 0.055(3) 0.049(3) -0.003(2) 0.000(2) -0.006(2)
C28 0.056(3) 0.055(3) 0.053(3) 0.006(2) -0.006(2) -0.008(3)
C29 0.048(3) 0.061(3) 0.057(3) -0.001(3) 0.005(2) -0.015(3)
C30 0.044(3) 0.086(4) 0.062(4) 0.009(3) 0.003(3) -0.001(3)
C31 0.064(4) 0.049(3) 0.080(4) 0.009(3) -0.026(3) -0.021(3)
C32 0.082(4) 0.046(3) 0.137(7) -0.006(4) -0.046(4) -0.014(3)
C33 0.058(3) 0.045(3) 0.105(5) -0.003(3) -0.026(3) -0.003(3)
C34 0.055(3) 0.056(3) 0.044(3) 0.003(2) -0.002(2) 0.002(2)
C35 0.092(4) 0.090(4) 0.042(3) 0.004(3) -0.003(3) 0.041(4)
C36 0.136(6) 0.149(7) 0.038(3) -0.001(4) -0.001(4) 0.067(5)
C37 0.120(6) 0.104(5) 0.070(4) 0.016(4) -0.003(4) 0.065(5)
C38 0.127(6) 0.148(7) 0.064(4) -0.002(5) 0.009(4) 0.083(6)
C39 0.128(6) 0.126(6) 0.043(3) 0.001(4) 0.009(4) 0.053(5)
O3 0.208(10) 0.194(10) 0.167(9) 0.005(8) -0.066(8) 0.026(8)
C40 0.118(14) 0.20(2) 0.099(17) 0.018(17) -0.017(13) 0.020(15)
C41 0.089(10) 0.143(13) 0.123(13) 0.050(11) 0.026(9) 0.021(9)
C42 0.25(2) 0.203(19) 0.088(11) 0.050(13) -0.036(13) 0.031(17)
C43 0.26(2) 0.199(19) 0.163(17) -0.061(15) -0.144(16) 0.135(18)
C44 0.29(3) 0.19(2) 0.23(2) -0.014(19) -0.18(2) 0.07(2)
C45 0.27(2) 0.162(17) 0.22(2) 0.050(17) -0.145(19) 0.064(18)
O3A 0.215(11) 0.161(10) 0.162(10) 0.023(8) -0.023(8) 0.020(8)
C40A 0.145(17) 0.136(16) 0.103(19) 0.009(14) -0.025(14) 0.102(14)
C41A 0.134(14) 0.179(18) 0.21(2) 0.051(17) -0.032(15) 0.126(14)
C42A 0.094(12) 0.21(2) 0.27(2) 0.137(18) 0.057(15) 0.098(13)
C43A 0.155(18) 0.27(2) 0.156(19) 0.06(2) -0.095(16) 0.069(19)
C44A 0.076(11) 0.199(19) 0.122(15) 0.035(14) -0.024(11) -0.006(12)
C45A 0.096(11) 0.091(11) 0.090(11) 0.005(9) -0.024(9) 0.035(9)
C46 0.076(11) 0.178(18) 0.18(2) -0.073(16) -0.008(12) 0.019(11)
C47 0.063(9) 0.22(2) 0.147(16) -0.020(14) 0.006(10) -0.052(11)
C48 0.065(11) 0.146(17) 0.19(2) -0.004(14) 0.017(12) -0.016(11)
C49 0.084(10) 0.108(12) 0.122(13) -0.026(10) -0.004(9) 0.011(9)
C50 0.051(6) 0.091(8) 0.045(6) -0.003(5) -0.014(5) -0.012(6)
C51 0.056(8) 0.234(19) 0.086(10) -0.007(12) 0.000(7) 0.037(10)
C52 0.208(14) 0.191(13) 0.221(14) 0.010(10) 0.015(9) 0.015(9)
C46A 0.067(10) 0.140(15) 0.123(15) 0.024(12) 0.001(10) -0.031(10)
C47A 0.044(8) 0.154(15) 0.093(11) -0.015(11) -0.004(7) -0.016(9)
C48A 0.026(5) 0.069(7) 0.038(6) 0.009(5) -0.012(4) 0.002(5)
C49A 0.064(10) 0.100(13) 0.103(13) -0.005(10) -0.008(9) 0.010(9)
C50A 0.106(11) 0.114(11) 0.117(11) -0.007(8) -0.001(8) 0.006(8)
C51A 0.052(9) 0.162(17) 0.113(14) 0.016(12) -0.001(9) 0.022(10)
C52A 0.220(15) 0.198(15) 0.223(16) -0.006(10) 0.020(10) -0.011(10)

loop_
_atom_type_symbol
_atom_type_description
_atom_type_scat_dispersion_real
_atom_type_scat_dispersion_imag
_atom_type_scat_source
C C 0.0033 0.0016 'International Tables Vol C Tables 4.2.6.8 and 6.1.1.4'
H H 0.0000 0.0000 'International Tables Vol C Tables 4.2.6.8 and 6.1.1.4'
O O 0.0106 0.0060 'International Tables Vol C Tables 4.2.6.8 and 6.1.1.4'

loop_
_geom_angle_atom_site_label_1
_geom_angle_atom_site_label_2
_geom_angle_atom_site_label_3
_geom_angle
C19 O1 H1 109.5
C31 O2 H2 109.5
C6 C1 C2 120.0(4)
C6 C1 C10 118.9(4)
C2 C1 C10 121.1(4)
C3 C2 C1 119.9(4)
C3 C2 C7 120.3(4)
C1 C2 C7 119.9(4)
C4 C3 C2 119.3(4)
C4 C3 C22 119.3(4)
C2 C3 C22 121.3(4)
C5 C4 C3 120.9(4)
C5 C4 C8 120.2(4)
C3 C4 C8 118.9(4)
C4 C5 C6 119.8(4)
C4 C5 C34 120.3(4)
C6 C5 C34 119.9(4)
C1 C6 C5 120.2(4)
C1 C6 C9 119.4(4)
C5 C6 C9 120.5(4)
C2 C7 H7A 109.5
C2 C7 H7B 109.5
H7A C7 H7B 109.5
C2 C7 H7C 109.5
H7A C7 H7C 109.5
H7B C7 H7C 109.5
C4 C8 H8A 109.5
C4 C8 H8B 109.5
H8A C8 H8B 109.5
C4 C8 H8C 109.5
H8A C8 H8C 109.5
H8B C8 H8C 109.5
C6 C9 H9A 109.5
C6 C9 H9B 109.5
H9A C9 H9B 109.5
C6 C9 H9C 109.5
H9A C9 H9C 109.5
H9B C9 H9C 109.5
C15 C10 C11 117.3(4)
C15 C10 C1 122.4(4)
C11 C10 C1 120.2(4)
C12 C11 C10 120.0(5)
C12 C11 H11 120.0
C10 C11 H11 120.0
C13 C12 C11 122.3(5)
C13 C12 H12 118.8
C11 C12 H12 118.8
C14 C13 C12 117.8(4)
C14 C13 C16 120.9(4)
C12 C13 C16 121.1(4)
C13 C14 C15 121.0(5)
C13 C14 H14 119.5
C15 C14 H14 119.5
C10 C15 C14 121.5(5)
C10 C15 H15 119.3
C14 C15 H15 119.3
C17 C16 C21 117.2(5)
C17 C16 C13 121.4(5)
C21 C16 C13 121.4(5)
C16 C17 C18 121.5(5)
C16 C17 H17 119.3
C18 C17 H17 119.3
C19 C18 C17 120.7(5)
C19 C18 H18 119.7
C17 C18 H18 119.7
C18 C19 C20 119.2(5)
C18 C19 O1 119.6(5)
C20 C19 O1 121.2(5)
C19 C20 C21 120.2(5)
C19 C20 H20 119.9
C21 C20 H20 119.9
C16 C21 C20 121.1(5)
C16 C21 H21 119.4
C20 C21 H21 119.4
C23 C22 C27 117.8(4)
C23 C22 C3 122.0(4)
C27 C22 C3 120.1(4)
C22 C23 C24 121.6(5)
C22 C23 H23 119.2
C24 C23 H23 119.2
C23 C24 C25 120.8(5)
C23 C24 H24 119.6
C25 C24 H24 119.6
C26 C25 C24 117.0(4)
C26 C25 C28 122.7(4)
C24 C25 C28 120.3(4)
C25 C26 C27 122.8(5)
C25 C26 H26 118.6
C27 C26 H26 118.6
C26 C27 C22 119.9(5)
C26 C27 H27 120.1
C22 C27 H27 120.1
C33 C28 C29 116.7(5)
C33 C28 C25 120.7(5)
C29 C28 C25 122.6(5)
C30 C29 C28 121.5(5)
C30 C29 H29 119.3
C28 C29 H29 119.3
C29 C30 C31 119.8(5)
C29 C30 H30 120.1
C31 C30 H30 120.1
C32 C31 C30 118.6(5)
C32 C31 O2 120.5(5)
C30 C31 O2 120.9(5)
C31 C32 C33 122.5(6)
C31 C32 H32 118.8
C33 C32 H32 118.8
C32 C33 C28 120.9(5)
C32 C33 H33 119.5
C28 C33 H33 119.5
C35 C34 C39 116.8(4)
C35 C34 C5 122.5(5)
C39 C34 C5 120.6(4)
C34 C35 C36 121.5(5)
C34 C35 H35 119.3
C36 C35 H35 119.3
C37 C36 C35 120.9(6)
C37 C36 H36 119.5
C35 C36 H36 119.5
C38 C37 C36 117.9(5)
C38 C37 C40A 120.6(8)
C36 C37 C40A 120.1(7)
C38 C37 C40 119.2(8)
C36 C37 C40 122.8(8)
C40A C37 C40 15.4(6)
C37 C38 C39 123.1(6)
C37 C38 H38 118.4
C39 C38 H38 118.4
C38 C39 C34 119.6(5)
C38 C39 H39 120.2
C34 C39 H39 120.2
C43 O3 H3A 109.5
C41 C40 C45 120.0
C41 C40 C37 118.7(10)
C45 C40 C37 120.5(9)
C42 C41 C40 120.0
C42 C41 H41A 120.0
C40 C41 H41A 120.0
C41 C42 C43 120.0
C41 C42 H42A 120.0
C43 C42 H42A 120.0
C44 C43 C42 120.0
C44 C43 O3 116.3(11)
C42 C43 O3 123.7(11)
C43 C44 C45 120.0
C43 C44 H44A 120.0
C45 C44 H44A 120.0
C44 C45 C40 120.0
C44 C45 H45A 120.0
C40 C45 H45A 120.0
C43A O3A H3AA 109.5
C41A C40A C45A 120.0
C41A C40A C37 114.1(8)
C45A C40A C37 125.5(8)
C42A C41A C40A 120.0
C42A C41A H41B 120.0
C40A C41A H41B 120.0
C41A C42A C43A 120.0
C41A C42A H42B 120.0
C43A C42A H42B 120.0
C42A C43A C44A 120.0
C42A C43A O3A 119.6(4)
C44A C43A O3A 120.4(4)
C45A C44A C43A 120.0
C45A C44A H44B 120.0
C43A C44A H44B 120.0
C44A C45A C40A 120.0
C44A C45A H45B 120.0
C40A C45A H45B 120.0
C47 C46 C51 120.0
C47 C46 C52 119.5(4)
C51 C46 C52 120.5(4)
C46 C47 C48 120.0
C46 C47 H47A 120.0
C48 C47 H47A 120.0
C49 C48 C47 120.0
C49 C48 H48A 120.0
C47 C48 H48A 120.0
C48 C49 C50 120.0
C48 C49 H49A 120.0
C50 C49 H49A 120.0
C51 C50 C49 120.0
C51 C50 H50A 120.0
C49 C50 H50A 120.0
C50 C51 C46 120.0
C50 C51 H51A 120.0
C46 C51 H51A 120.0
C46 C52 H52A 109.5
C46 C52 H52B 109.5
H52A C52 H52B 109.5
C46 C52 H52C 109.5
H52A C52 H52C 109.5
H52B C52 H52C 109.5
C47A C46A C51A 120.0
C47A C46A C52A 120.5(4)
C51A C46A C52A 119.5(4)
C46A C47A C48A 120.0
C46A C47A H47B 120.0
C48A C47A H47B 120.0
C49A C48A C47A 120.0
C49A C48A H48B 120.0
C47A C48A H48B 120.0
C48A C49A C50A 120.0
C48A C49A H49B 120.0
C50A C49A H49B 120.0
C51A C50A C49A 120.0
C51A C50A H50B 120.0
C49A C50A H50B 120.0
C50A C51A C46A 120.0
C50A C51A H51B 120.0
C46A C51A H51B 120.0
C46A C52A H52D 109.5
C46A C52A H52E 109.5
H52D C52A H52E 109.5
C46A C52A H52F 109.5
H52D C52A H52F 109.5
H52E C52A H52F 109.5

loop_
_geom_bond_atom_site_label_1
_geom_bond_atom_site_label_2
_geom_bond_distance
O1 C19 1.386(6)
O1 H1 0.8400
O2 C31 1.378(6)
O2 H2 0.8400
C1 C6 1.393(7)
C1 C2 1.411(6)
C1 C10 1.484(6)
C2 C3 1.402(6)
C2 C7 1.528(7)
C3 C4 1.399(7)
C3 C22 1.484(6)
C4 C5 1.392(6)
C4 C8 1.523(7)
C5 C6 1.400(6)
C5 C34 1.495(7)
C6 C9 1.517(7)
C7 H7A 0.9800
C7 H7B 0.9800
C7 H7C 0.9800
C8 H8A 0.9800
C8 H8B 0.9800
C8 H8C 0.9800
C9 H9A 0.9800
C9 H9B 0.9800
C9 H9C 0.9800
C10 C15 1.358(7)
C10 C11 1.408(7)
C11 C12 1.378(7)
C11 H11 0.9500
C12 C13 1.366(6)
C12 H12 0.9500
C13 C14 1.360(7)
C13 C16 1.495(6)
C14 C15 1.406(7)
C14 H14 0.9500
C15 H15 0.9500
C16 C17 1.362(7)
C16 C21 1.380(7)
C17 C18 1.394(7)
C17 H17 0.9500
C18 C19 1.337(8)
C18 H18 0.9500
C19 C20 1.372(8)
C20 C21 1.383(7)
C20 H20 0.9500
C21 H21 0.9500
C22 C23 1.367(7)
C22 C27 1.399(7)
C23 C24 1.372(7)
C23 H23 0.9500
C24 C25 1.399(7)
C24 H24 0.9500
C25 C26 1.361(6)
C25 C28 1.490(7)
C26 C27 1.372(6)
C26 H26 0.9500
C27 H27 0.9500
C28 C33 1.384(7)
C28 C29 1.393(7)
C29 C30 1.377(7)
C29 H29 0.9500
C30 C31 1.377(8)
C30 H30 0.9500
C31 C32 1.347(8)
C32 C33 1.355(7)
C32 H32 0.9500
C33 H33 0.9500
C34 C35 1.368(7)
C34 C39 1.412(7)
C35 C36 1.394(8)
C35 H35 0.9500
C36 C37 1.390(9)
C36 H36 0.9500
C37 C38 1.315(9)
C37 C40A 1.523(6)
C37 C40 1.524(6)
C38 C39 1.403(8)
C38 H38 0.9500
C39 H39 0.9500
O3 C43 1.407(6)
O3 H3A 0.8400
C40 C41 1.3900
C40 C45 1.3900
C41 C42 1.3900
C41 H41A 0.9500
C42 C43 1.3900
C42 H42A 0.9500
C43 C44 1.3900
C44 C45 1.3900
C44 H44A 0.9500
C45 H45A 0.9500
O3A C43A 1.391(7)
O3A H3AA 0.8400
C40A C41A 1.3900
C40A C45A 1.3900
C41A C42A 1.3900
C41A H41B 0.9500
C42A C43A 1.3900
C42A H42B 0.9500
C43A C44A 1.3900
C44A C45A 1.3900
C44A H44B 0.9500
C45A H45B 0.9500
C46 C47 1.3900
C46 C51 1.3900
C46 C52 1.514(7)
C47 C48 1.3900
C47 H47A 0.9500
C48 C49 1.3900
C48 H48A 0.9500
C49 C50 1.3900
C49 H49A 0.9500
C50 C51 1.3900
C50 H50A 0.9500
C51 H51A 0.9500
C52 H52A 0.9800
C52 H52B 0.9800
C52 H52C 0.9800
C46A C47A 1.3900
C46A C51A 1.3900
C46A C52A 1.512(7)
C47A C48A 1.3900
C47A H47B 0.9500
C48A C49A 1.3900
C48A H48B 0.9500
C49A C50A 1.3900
C49A H49B 0.9500
C50A C51A 1.3900
C50A H50B 0.9500
C51A H51B 0.9500
C52A H52D 0.9800
C52A H52E 0.9800
C52A H52F 0.9800

loop_
_geom_torsion_atom_site_label_1
_geom_torsion_atom_site_label_2
_geom_torsion_atom_site_label_3
_geom_torsion_atom_site_label_4
_geom_torsion
C6 C1 C2 C3 0.0(7)
C10 C1 C2 C3 176.9(4)
C6 C1 C2 C7 178.8(4)
C10 C1 C2 C7 -4.2(6)
C1 C2 C3 C4 0.5(7)
C7 C2 C3 C4 -178.4(4)
C1 C2 C3 C22 -176.4(4)
C7 C2 C3 C22 4.8(7)
C2 C3 C4 C5 -0.5(7)
C22 C3 C4 C5 176.4(4)
C2 C3 C4 C8 -179.8(5)
C22 C3 C4 C8 -2.8(7)
C3 C4 C5 C6 0.1(7)
C8 C4 C5 C6 179.3(5)
C3 C4 C5 C34 -176.8(4)
C8 C4 C5 C34 2.5(7)
C2 C1 C6 C5 -0.4(7)
C10 C1 C6 C5 -177.4(4)
C2 C1 C6 C9 -179.2(4)
C10 C1 C6 C9 3.8(7)
C4 C5 C6 C1 0.4(7)
C34 C5 C6 C1 177.2(4)
C4 C5 C6 C9 179.2(5)
C34 C5 C6 C9 -4.0(7)
C6 C1 C10 C15 -95.1(6)
C2 C1 C10 C15 88.0(6)
C6 C1 C10 C11 81.0(6)
C2 C1 C10 C11 -96.0(6)
C15 C10 C11 C12 2.0(7)
C1 C10 C11 C12 -174.3(4)
C10 C11 C12 C13 0.5(8)
C11 C12 C13 C14 -2.3(7)
C11 C12 C13 C16 173.9(5)
C12 C13 C14 C15 1.6(7)
C16 C13 C14 C15 -174.6(5)
C11 C10 C15 C14 -2.7(7)
C1 C10 C15 C14 173.5(4)
C13 C14 C15 C10 0.9(7)
C14 C13 C16 C17 147.9(6)
C12 C13 C16 C17 -28.1(8)
C14 C13 C16 C21 -30.2(7)
C12 C13 C16 C21 153.8(5)
C21 C16 C17 C18 -1.0(10)
C13 C16 C17 C18 -179.2(6)
C16 C17 C18 C19 -0.5(11)
C17 C18 C19 C20 3.2(10)
C17 C18 C19 O1 -177.9(6)
C18 C19 C20 C21 -4.5(9)
O1 C19 C20 C21 176.7(5)
C17 C16 C21 C20 -0.3(8)
C13 C16 C21 C20 177.9(5)
C19 C20 C21 C16 3.0(8)
C4 C3 C22 C23 94.7(6)
C2 C3 C22 C23 -88.5(6)
C4 C3 C22 C27 -81.1(6)
C2 C3 C22 C27 95.7(6)
C27 C22 C23 C24 3.3(7)
C3 C22 C23 C24 -172.6(5)
C22 C23 C24 C25 -1.8(8)
C23 C24 C25 C26 -1.8(7)
C23 C24 C25 C28 175.6(5)
C24 C25 C26 C27 3.9(7)
C28 C25 C26 C27 -173.4(5)
C25 C26 C27 C22 -2.5(8)
C23 C22 C27 C26 -1.3(7)
C3 C22 C27 C26 174.7(4)
C26 C25 C28 C33 29.0(8)
C24 C25 C28 C33 -148.3(5)
C26 C25 C28 C29 -151.5(5)
C24 C25 C28 C29 31.2(7)
C33 C28 C29 C30 0.7(8)
C25 C28 C29 C30 -178.8(5)
C28 C29 C30 C31 -3.1(8)
C29 C30 C31 C32 3.7(9)
C29 C30 C31 O2 -177.4(5)
C30 C31 C32 C33 -2.0(11)
O2 C31 C32 C33 179.1(7)
C31 C32 C33 C28 -0.4(12)
C29 C28 C33 C32 1.0(10)
C25 C28 C33 C32 -179.4(6)
C4 C5 C34 C35 -91.4(7)
C6 C5 C34 C35 91.8(7)
C4 C5 C34 C39 89.5(6)
C6 C5 C34 C39 -87.3(6)
C39 C34 C35 C36 -1.4(10)
C5 C34 C35 C36 179.5(6)
C34 C35 C36 C37 1.1(12)
C35 C36 C37 C38 -2.1(14)
C35 C36 C37 C40A -168.6(9)
C35 C36 C37 C40 173.6(10)
C36 C37 C38 C39 3.5(15)
C40A C37 C38 C39 169.9(9)
C40 C37 C38 C39 -172.4(10)
C37 C38 C39 C34 -3.8(14)
C35 C34 C39 C38 2.6(10)
C5 C34 C39 C38 -178.2(7)
C38 C37 C40 C41 116.1(12)
C36 C37 C40 C41 -59.5(15)
C40A C37 C40 C41 -144(4)
C38 C37 C40 C45 -74.6(11)
C36 C37 C40 C45 109.8(10)
C40A C37 C40 C45 25(3)
C45 C40 C41 C42 0.0
C37 C40 C41 C42 169.3(10)
C40 C41 C42 C43 0.0
C41 C42 C43 C44 0.0
C41 C42 C43 O3 -179.8(3)
C42 C43 C44 C45 0.0
O3 C43 C44 C45 179.8(3)
C43 C44 C45 C40 0.0
C41 C40 C45 C44 0.0
C37 C40 C45 C44 -169.1(10)
C38 C37 C40A C41A 51.4(12)
C36 C37 C40A C41A -142.4(9)
C40 C37 C40A C41A -38(3)
C38 C37 C40A C45A -121.2(12)
C36 C37 C40A C45A 45.0(15)
C40 C37 C40A C45A 150(4)
C45A C40A C41A C42A 0.0
C37 C40A C41A C42A -173.0(10)
C40A C41A C42A C43A 0.0
C41A C42A C43A C44A 0.0
C41A C42A C43A O3A 179.9(3)
C42A C43A C44A C45A 0.0
O3A C43A C44A C45A -179.9(3)
C43A C44A C45A C40A 0.0
C41A C40A C45A C44A 0.0
C37 C40A C45A C44A 172.2(11)
C51 C46 C47 C48 0.0
C52 C46 C47 C48 179.9(3)
C46 C47 C48 C49 0.0
C47 C48 C49 C50 0.0
C48 C49 C50 C51 0.0
C49 C50 C51 C46 0.0
C47 C46 C51 C50 0.0
C52 C46 C51 C50 -179.9(3)
C51A C46A C47A C48A 0.0
C52A C46A C47A C48A -179.8(3)
C46A C47A C48A C49A 0.0
C47A C48A C49A C50A 0.0
C48A C49A C50A C51A 0.0
C49A C50A C51A C46A 0.0
C47A C46A C51A C50A 0.0
C52A C46A C51A C50A 179.8(3)
